data_2228810
loop_
_publ_author_name
'Zheng, Lu Yi'
'Chi, Yan Hui'

_publ_section_title
;
 [2,9-Bis(3,5-dimethyl-1<i>H</i>-pyrazol-1-yl-\k<i>N</i>^2^)-1,10-phenanthroline-\k^2^<i>N</i>,<i>N</i>']bis(thiocyanato-\k<i>N</i>)cadmium(II)
;
_journal_coeditor_code LH5181
_journal_issue 1
_journal_name_full 'Acta Crystallographica Section E'
_journal_page_first m68
_journal_paper_doi 10.1107/S1600536810051275
_journal_volume 67
_journal_year 2011
_chemical_formula_iupac '[Cd (N C S)2 (C22 H20 N6)]'
_chemical_formula_moiety 'C24 H20 Cd N8 S2'
_chemical_formula_sum 'C24 H20 Cd N8 S2'
_chemical_formula_weight 597.00
_chemical_name_systematic
;
[2,9-Bis(3,5-dimethyl-1<i>H</i>-pyrazol-1-yl-\k<i>N</i>^2^)-1,10-
phenanthroline-\k^2^<i>N</i>,<i>N</i>']bis(thiocyanato-\k<i>N</i>)cadmium(II)
;
_space_group_IT_number 14
_symmetry_cell_setting monoclinic
_symmetry_space_group_name_Hall '-P 2yn'
_symmetry_space_group_name_H-M 'P 1 21/n 1'
_atom_sites_solution_hydrogens geom
_atom_sites_solution_primary direct
_atom_sites_solution_secondary difmap
_audit_creation_method SHELXL-97
_cell_angle_alpha 90.00
_cell_angle_beta 99.323(3)
_cell_angle_gamma 90.00
_cell_formula_units_Z 4
_cell_length_a 8.1350(15)
_cell_length_b 20.601(4)
_cell_length_c 14.633(3)
_cell_measurement_reflns_used 3140
_cell_measurement_temperature 298(2)
_cell_measurement_theta_max 23.3705
_cell_measurement_theta_min 2.429
_cell_volume 2419.9(8)
_computing_cell_refinement 'SAINT (Bruker, 1997)'
_computing_data_collection 'SMART (Bruker, 1997)'
_computing_data_reduction 'SAINT (Bruker, 1997)'
_computing_molecular_graphics 'SHELXTL (Sheldrick, 2008)'
_computing_publication_material 'SHELXTL (Sheldrick, 2008)'
_computing_structure_refinement 'SHELXTL (Sheldrick, 2008)'
_computing_structure_solution 'SHELXTL (Sheldrick, 2008)'
_diffrn_ambient_temperature 298(2)
_diffrn_measured_fraction_theta_full 0.996
_diffrn_measured_fraction_theta_max 0.996
_diffrn_measurement_device_type 'Bruker SMART APEX CCD'
_diffrn_measurement_method '\f and \w'
_diffrn_radiation_monochromator graphite
_diffrn_radiation_source 'fine-focus sealed tube'
_diffrn_radiation_type MoK\a
_diffrn_radiation_wavelength 0.71073
_diffrn_reflns_av_R_equivalents 0.0416
_diffrn_reflns_av_sigmaI/netI 0.0518
_diffrn_reflns_limit_h_max 8
_diffrn_reflns_limit_h_min -10
_diffrn_reflns_limit_k_max 26
_diffrn_reflns_limit_k_min -26
_diffrn_reflns_limit_l_max 18
_diffrn_reflns_limit_l_min -15
_diffrn_reflns_number 14038
_diffrn_reflns_theta_full 26.99
_diffrn_reflns_theta_max 26.99
_diffrn_reflns_theta_min 1.72
_exptl_absorpt_coefficient_mu 1.106
_exptl_absorpt_correction_T_max 0.9168
_exptl_absorpt_correction_T_min 0.6982
_exptl_absorpt_correction_type multi-scan
_exptl_absorpt_process_details '(SADABS; Sheldrick, 1996)'
_exptl_crystal_colour colorless
_exptl_crystal_density_diffrn 1.639
_exptl_crystal_density_method 'not measured'
_exptl_crystal_description block
_exptl_crystal_F_000 1200
_exptl_crystal_size_max 0.35
_exptl_crystal_size_mid 0.10
_exptl_crystal_size_min 0.08
_refine_diff_density_max 0.690
_refine_diff_density_min -0.561
_refine_ls_extinction_method none
_refine_ls_goodness_of_fit_ref 1.047
_refine_ls_hydrogen_treatment constr
_refine_ls_matrix_type full
_refine_ls_number_parameters 320
_refine_ls_number_reflns 5272
_refine_ls_number_restraints 0
_refine_ls_restrained_S_all 1.047
_refine_ls_R_factor_all 0.0650
_refine_ls_R_factor_gt 0.0459
_refine_ls_shift/su_max 0.008
_refine_ls_shift/su_mean 0.000
_refine_ls_structure_factor_coef Fsqd
_refine_ls_weighting_details 'calc w=1/[\s^2^(Fo^2^)+(0.0450P)^2^] where P=(Fo^2^+2Fc^2^)/3'
_refine_ls_weighting_scheme calc
_refine_ls_wR_factor_gt 0.0945
_refine_ls_wR_factor_ref 0.1011
_reflns_number_gt 4099
_reflns_number_total 5272
_reflns_threshold_expression I>2\s(I)
_cod_data_source_file lh5181.cif
_cod_data_source_block I
_cod_original_cell_volume 2420.0(8)
_cod_original_sg_symbol_H-M 'P 21/n'
_cod_database_code 2228810
_cod_database_fobs_code 2228810

loop_
_symmetry_equiv_pos_as_xyz
'x, y, z'
'-x+1/2, y+1/2, -z+1/2'
'-x, -y, -z'
'x-1/2, -y-1/2, z-1/2'

loop_
_atom_site_type_symbol
_atom_site_label
_atom_site_fract_x
_atom_site_fract_y
_atom_site_fract_z
_atom_site_U_iso_or_equiv
_atom_site_adp_type
_atom_site_calc_flag
_atom_site_refinement_flags
_atom_site_occupancy
_atom_site_disorder_assembly
_atom_site_disorder_group
C C1 0.8695(5) 0.05079(18) 0.3551(3) 0.0601(12) Uani d . 1 . .
H H1A 0.8702 0.0556 0.4205 0.090 Uiso calc R 1 . .
H H1B 0.9482 0.0180 0.3448 0.090 Uiso calc R 1 . .
H H1C 0.7601 0.0383 0.3255 0.090 Uiso calc R 1 . .
C C2 0.9159(5) 0.11345(19) 0.3160(3) 0.0439(9) Uani d . 1 . .
C C3 1.0243(5) 0.1263(2) 0.2541(3) 0.0495(10) Uani d . 1 . .
H H3 1.0856 0.0958 0.2271 0.059 Uiso calc R 1 . .
C C4 1.0250(5) 0.19112(19) 0.2401(3) 0.0447(9) Uani d . 1 . .
C C5 1.1171(5) 0.2293(2) 0.1789(3) 0.0578(11) Uani d . 1 . .
H H5A 1.2074 0.2519 0.2159 0.087 Uiso calc R 1 . .
H H5B 1.0431 0.2600 0.1444 0.087 Uiso calc R 1 . .
H H5C 1.1604 0.2006 0.1369 0.087 Uiso calc R 1 . .
C C6 0.8625(4) 0.28073(18) 0.3082(2) 0.0384(8) Uani d . 1 . .
C C7 0.9490(5) 0.3351(2) 0.2864(3) 0.0484(10) Uani d . 1 . .
H H7 1.0456 0.3310 0.2605 0.058 Uiso calc R 1 . .
C C8 0.8881(5) 0.3949(2) 0.3042(3) 0.0518(11) Uani d . 1 . .
H H8 0.9446 0.4319 0.2903 0.062 Uiso calc R 1 . .
C C9 0.7434(5) 0.40128(17) 0.3424(2) 0.0430(9) Uani d . 1 . .
C C10 0.6661(5) 0.34335(17) 0.3633(2) 0.0377(8) Uani d . 1 . .
C C11 0.5198(5) 0.34594(17) 0.4057(2) 0.0367(8) Uani d . 1 . .
C C12 0.4500(5) 0.40613(17) 0.4212(2) 0.0411(9) Uani d . 1 . .
C C13 0.5276(5) 0.46377(18) 0.3973(3) 0.0500(10) Uani d . 1 . .
H H13 0.4793 0.5037 0.4062 0.060 Uiso calc R 1 . .
C C14 0.6701(5) 0.46183(18) 0.3618(3) 0.0509(11) Uani d . 1 . .
H H14 0.7217 0.5004 0.3496 0.061 Uiso calc R 1 . .
C C15 0.3018(5) 0.40495(18) 0.4590(3) 0.0465(10) Uani d . 1 . .
H H15 0.2483 0.4437 0.4684 0.056 Uiso calc R 1 . .
C C16 0.2359(5) 0.34780(18) 0.4821(3) 0.0453(9) Uani d . 1 . .
H H16 0.1387 0.3472 0.5079 0.054 Uiso calc R 1 . .
C C17 0.3165(4) 0.28978(17) 0.4663(2) 0.0356(8) Uani d . 1 . .
C C18 0.0569(5) 0.2532(2) 0.6005(3) 0.0634(12) Uani d . 1 . .
H H18A 0.0072 0.2285 0.6445 0.095 Uiso calc R 1 . .
H H18B -0.0289 0.2741 0.5578 0.095 Uiso calc R 1 . .
H H18C 0.1297 0.2855 0.6325 0.095 Uiso calc R 1 . .
C C19 0.1546(5) 0.20902(18) 0.5488(3) 0.0418(9) Uani d . 1 . .
C C20 0.1604(5) 0.14376(19) 0.5516(3) 0.0484(10) Uani d . 1 . .
H H20 0.1023 0.1166 0.5860 0.058 Uiso calc R 1 . .
C C21 0.2705(5) 0.12476(18) 0.4929(3) 0.0467(10) Uani d . 1 . .
C C22 0.3248(6) 0.05741(19) 0.4726(3) 0.0691(14) Uani d . 1 . .
H H22A 0.3806 0.0584 0.4196 0.104 Uiso calc R 1 . .
H H22B 0.2290 0.0296 0.4601 0.104 Uiso calc R 1 . .
H H22C 0.3995 0.0411 0.5252 0.104 Uiso calc R 1 . .
C C23 0.4455(4) 0.10746(17) 0.2012(3) 0.0410(9) Uani d . 1 . .
C C24 0.7410(4) 0.12250(18) 0.5941(3) 0.0403(9) Uani d . 1 . .
Cd Cd1 0.58715(3) 0.191050(12) 0.393278(17) 0.03432(10) Uani d . 1 . .
N N1 0.8486(4) 0.16784(15) 0.3401(2) 0.0415(7) Uani d . 1 . .
N N2 0.9165(4) 0.21615(15) 0.2943(2) 0.0396(7) Uani d . 1 . .
N N3 0.7267(4) 0.28377(14) 0.34580(19) 0.0356(7) Uani d . 1 . .
N N4 0.4537(4) 0.28927(14) 0.42863(19) 0.0348(7) Uani d . 1 . .
N N5 0.2597(4) 0.22869(13) 0.4890(2) 0.0370(7) Uani d . 1 . .
N N6 0.3316(4) 0.17518(14) 0.4562(2) 0.0431(8) Uani d . 1 . .
N N7 0.4794(4) 0.13517(17) 0.2698(2) 0.0547(9) Uani d . 1 . .
N N8 0.7010(4) 0.14735(18) 0.5244(2) 0.0588(10) Uani d . 1 . .
S S1 0.80382(16) 0.08898(6) 0.69384(8) 0.0680(4) Uani d . 1 . .
S S2 0.39440(16) 0.07173(7) 0.10205(8) 0.0730(4) Uani d . 1 . .

loop_
_atom_site_aniso_label
_atom_site_aniso_U_11
_atom_site_aniso_U_22
_atom_site_aniso_U_33
_atom_site_aniso_U_12
_atom_site_aniso_U_13
_atom_site_aniso_U_23
C1 0.070(3) 0.042(2) 0.075(3) 0.006(2) 0.034(3) 0.004(2)
C2 0.040(2) 0.047(2) 0.046(2) 0.0034(18) 0.0100(18) 0.0002(19)
C3 0.044(2) 0.052(2) 0.057(3) 0.0061(19) 0.021(2) -0.001(2)
C4 0.038(2) 0.055(2) 0.044(2) 0.0012(19) 0.0133(17) 0.0005(19)
C5 0.057(3) 0.066(3) 0.058(3) -0.001(2) 0.034(2) 0.007(2)
C6 0.038(2) 0.042(2) 0.034(2) -0.0040(17) 0.0021(16) 0.0048(17)
C7 0.043(2) 0.052(2) 0.051(2) -0.0088(19) 0.0112(19) 0.000(2)
C8 0.055(3) 0.044(2) 0.055(3) -0.015(2) 0.006(2) 0.006(2)
C9 0.052(2) 0.037(2) 0.037(2) -0.0069(18) 0.0000(18) 0.0010(17)
C10 0.044(2) 0.038(2) 0.0288(19) -0.0029(17) -0.0004(16) -0.0012(16)
C11 0.043(2) 0.0364(19) 0.0289(19) -0.0032(17) -0.0002(15) -0.0013(16)
C12 0.056(2) 0.0329(19) 0.0306(19) 0.0058(18) -0.0032(17) -0.0053(16)
C13 0.070(3) 0.034(2) 0.043(2) 0.004(2) 0.000(2) -0.0053(17)
C14 0.070(3) 0.035(2) 0.044(2) -0.007(2) -0.002(2) -0.0017(18)
C15 0.056(3) 0.037(2) 0.046(2) 0.0133(19) 0.0030(19) -0.0034(18)
C16 0.044(2) 0.045(2) 0.047(2) 0.0158(19) 0.0072(18) -0.0026(19)
C17 0.038(2) 0.0354(19) 0.0329(19) 0.0031(16) 0.0046(16) -0.0022(15)
C18 0.064(3) 0.064(3) 0.071(3) -0.002(2) 0.036(2) -0.009(2)
C19 0.035(2) 0.047(2) 0.045(2) 0.0031(17) 0.0114(17) -0.0026(18)
C20 0.045(2) 0.047(2) 0.057(3) -0.0055(19) 0.0202(19) 0.004(2)
C21 0.042(2) 0.038(2) 0.063(3) 0.0004(18) 0.0176(19) 0.001(2)
C22 0.068(3) 0.038(2) 0.112(4) 0.002(2) 0.046(3) 0.000(3)
C23 0.040(2) 0.037(2) 0.049(2) -0.0033(17) 0.0154(18) 0.0010(18)
C24 0.037(2) 0.046(2) 0.040(2) 0.0055(17) 0.0137(17) -0.0028(18)
Cd1 0.03855(16) 0.03186(15) 0.03399(16) 0.00236(12) 0.01020(11) 0.00097(11)
N1 0.0418(18) 0.0401(17) 0.0451(19) 0.0025(14) 0.0149(15) 0.0044(15)
N2 0.0342(17) 0.0435(17) 0.0423(18) -0.0006(14) 0.0099(14) 0.0014(15)
N3 0.0417(18) 0.0303(14) 0.0357(17) -0.0002(13) 0.0093(14) 0.0073(13)
N4 0.0357(17) 0.0333(15) 0.0359(16) 0.0038(13) 0.0072(13) 0.0029(13)
N5 0.0371(17) 0.0341(17) 0.0410(17) 0.0039(13) 0.0095(13) -0.0029(14)
N6 0.0455(19) 0.0345(17) 0.054(2) 0.0052(14) 0.0209(16) -0.0020(14)
N7 0.053(2) 0.064(2) 0.049(2) -0.0099(18) 0.0115(17) -0.0110(18)
N8 0.062(2) 0.076(3) 0.039(2) 0.017(2) 0.0101(17) 0.0153(19)
S1 0.0826(9) 0.0803(8) 0.0411(6) 0.0306(7) 0.0101(6) 0.0166(6)
S2 0.0951(10) 0.0682(8) 0.0584(7) -0.0295(7) 0.0204(7) -0.0252(6)

loop_
_atom_type_symbol
_atom_type_description
_atom_type_scat_dispersion_real
_atom_type_scat_dispersion_imag
_atom_type_scat_source
C C 0.0033 0.0016 'International Tables Vol C Tables 4.2.6.8 and 6.1.1.4'
H H 0.0000 0.0000 'International Tables Vol C Tables 4.2.6.8 and 6.1.1.4'
N N 0.0061 0.0033 'International Tables Vol C Tables 4.2.6.8 and 6.1.1.4'
S S 0.1246 0.1234 'International Tables Vol C Tables 4.2.6.8 and 6.1.1.4'
Cd Cd -0.8075 1.2024 'International Tables Vol C Tables 4.2.6.8 and 6.1.1.4'

loop_
_geom_angle_atom_site_label_1
_geom_angle_atom_site_label_2
_geom_angle_atom_site_label_3
_geom_angle_site_symmetry_1
_geom_angle_site_symmetry_3
_geom_angle
_geom_angle_publ_flag
C2 C1 H1A . . 109.5 ?
C2 C1 H1B . . 109.5 ?
H1A C1 H1B . . 109.5 ?
C2 C1 H1C . . 109.5 ?
H1A C1 H1C . . 109.5 ?
H1B C1 H1C . . 109.5 ?
N1 C2 C3 . . 110.3(3) ?
N1 C2 C1 . . 119.5(3) ?
C3 C2 C1 . . 130.2(4) ?
C4 C3 C2 . . 107.8(4) ?
C4 C3 H3 . . 126.1 ?
C2 C3 H3 . . 126.1 ?
C3 C4 N2 . . 105.3(3) ?
C3 C4 C5 . . 129.1(4) ?
N2 C4 C5 . . 125.6(4) ?
C4 C5 H5A . . 109.5 ?
C4 C5 H5B . . 109.5 ?
H5A C5 H5B . . 109.5 ?
C4 C5 H5C . . 109.5 ?
H5A C5 H5C . . 109.5 ?
H5B C5 H5C . . 109.5 ?
N3 C6 C7 . . 123.4(4) ?
N3 C6 N2 . . 113.9(3) ?
C7 C6 N2 . . 122.7(4) ?
C8 C7 C6 . . 118.1(4) ?
C8 C7 H7 . . 121.0 ?
C6 C7 H7 . . 121.0 ?
C7 C8 C9 . . 121.2(4) ?
C7 C8 H8 . . 119.4 ?
C9 C8 H8 . . 119.4 ?
C8 C9 C10 . . 116.4(4) ?
C8 C9 C14 . . 124.8(4) ?
C10 C9 C14 . . 118.8(4) ?
N3 C10 C9 . . 122.4(3) ?
N3 C10 C11 . . 117.8(3) ?
C9 C10 C11 . . 119.7(3) ?
N4 C11 C12 . . 122.6(4) ?
N4 C11 C10 . . 117.9(3) ?
C12 C11 C10 . . 119.5(3) ?
C11 C12 C15 . . 116.4(3) ?
C11 C12 C13 . . 119.7(4) ?
C15 C12 C13 . . 123.9(4) ?
C14 C13 C12 . . 121.2(4) ?
C14 C13 H13 . . 119.4 ?
C12 C13 H13 . . 119.4 ?
C13 C14 C9 . . 121.0(4) ?
C13 C14 H14 . . 119.5 ?
C9 C14 H14 . . 119.5 ?
C16 C15 C12 . . 120.7(3) ?
C16 C15 H15 . . 119.6 ?
C12 C15 H15 . . 119.6 ?
C15 C16 C17 . . 119.0(4) ?
C15 C16 H16 . . 120.5 ?
C17 C16 H16 . . 120.5 ?
N4 C17 N5 . . 115.2(3) ?
N4 C17 C16 . . 121.6(4) ?
N5 C17 C16 . . 123.2(3) ?
C19 C18 H18A . . 109.5 ?
C19 C18 H18B . . 109.5 ?
H18A C18 H18B . . 109.5 ?
C19 C18 H18C . . 109.5 ?
H18A C18 H18C . . 109.5 ?
H18B C18 H18C . . 109.5 ?
C20 C19 N5 . . 106.9(3) ?
C20 C19 C18 . . 127.8(4) ?
N5 C19 C18 . . 125.3(3) ?
C19 C20 C21 . . 106.5(4) ?
C19 C20 H20 . . 126.7 ?
C21 C20 H20 . . 126.7 ?
N6 C21 C20 . . 110.8(3) ?
N6 C21 C22 . . 120.7(4) ?
C20 C21 C22 . . 128.4(4) ?
C21 C22 H22A . . 109.5 ?
C21 C22 H22B . . 109.5 ?
H22A C22 H22B . . 109.5 ?
C21 C22 H22C . . 109.5 ?
H22A C22 H22C . . 109.5 ?
H22B C22 H22C . . 109.5 ?
N7 C23 S2 . . 177.2(4) ?
N8 C24 S1 . . 177.9(4) ?
N8 Cd1 N7 . . 124.13(14) ?
N8 Cd1 N3 . . 115.61(12) ?
N7 Cd1 N3 . . 108.99(11) ?
N8 Cd1 N4 . . 107.53(11) ?
N7 Cd1 N4 . . 119.05(11) ?
N3 Cd1 N4 . . 68.85(11) ?
N8 Cd1 N1 . . 86.08(12) ?
N7 Cd1 N1 . . 83.53(12) ?
N3 Cd1 N1 . . 65.22(10) ?
N4 Cd1 N1 . . 133.44(10) ?
N8 Cd1 N6 . . 83.01(12) ?
N7 Cd1 N6 . . 89.38(12) ?
N3 Cd1 N6 . . 134.12(10) ?
N4 Cd1 N6 . . 65.52(10) ?
N1 Cd1 N6 . . 160.61(11) ?
C2 N1 N2 . . 105.6(3) ?
C2 N1 Cd1 . . 132.5(3) ?
N2 N1 Cd1 . . 117.3(2) ?
N1 N2 C4 . . 111.0(3) ?
N1 N2 C6 . . 116.8(3) ?
C4 N2 C6 . . 132.2(3) ?
C6 N3 C10 . . 118.5(3) ?
C6 N3 Cd1 . . 123.8(2) ?
C10 N3 Cd1 . . 117.6(2) ?
C17 N4 C11 . . 119.6(3) ?
C17 N4 Cd1 . . 122.7(2) ?
C11 N4 Cd1 . . 117.7(2) ?
N6 N5 C19 . . 109.2(3) ?
N6 N5 C17 . . 117.7(3) ?
C19 N5 C17 . . 132.6(3) ?
C21 N6 N5 . . 106.5(3) ?
C21 N6 Cd1 . . 132.1(2) ?
N5 N6 Cd1 . . 117.7(2) ?
C23 N7 Cd1 . . 169.8(3) ?
C24 N8 Cd1 . . 171.6(3) ?

loop_
_geom_bond_atom_site_label_1
_geom_bond_atom_site_label_2
_geom_bond_site_symmetry_2
_geom_bond_distance
_geom_bond_publ_flag
C1 C2 . 1.486(5) ?
C1 H1A . 0.9600 ?
C1 H1B . 0.9600 ?
C1 H1C . 0.9600 ?
C2 N1 . 1.320(5) ?
C2 C3 . 1.388(5) ?
C3 C4 . 1.351(5) ?
C3 H3 . 0.9300 ?
C4 N2 . 1.379(5) ?
C4 C5 . 1.482(5) ?
C5 H5A . 0.9600 ?
C5 H5B . 0.9600 ?
C5 H5C . 0.9600 ?
C6 N3 . 1.312(5) ?
C6 C7 . 1.388(5) ?
C6 N2 . 1.426(5) ?
C7 C8 . 1.368(6) ?
C7 H7 . 0.9300 ?
C8 C9 . 1.389(6) ?
C8 H8 . 0.9300 ?
C9 C10 . 1.406(5) ?
C9 C14 . 1.431(5) ?
C10 N3 . 1.362(5) ?
C10 C11 . 1.430(5) ?
C11 N4 . 1.350(5) ?
C11 C12 . 1.398(5) ?
C12 C15 . 1.406(5) ?
C12 C13 . 1.415(5) ?
C13 C14 . 1.345(6) ?
C13 H13 . 0.9300 ?
C14 H14 . 0.9300 ?
C15 C16 . 1.359(5) ?
C15 H15 . 0.9300 ?
C16 C17 . 1.400(5) ?
C16 H16 . 0.9300 ?
C17 N4 . 1.323(4) ?
C17 N5 . 1.399(4) ?
C18 C19 . 1.493(5) ?
C18 H18A . 0.9600 ?
C18 H18B . 0.9600 ?
C18 H18C . 0.9600 ?
C19 C20 . 1.346(5) ?
C19 N5 . 1.379(5) ?
C20 C21 . 1.394(5) ?
C20 H20 . 0.9300 ?
C21 N6 . 1.304(5) ?
C21 C22 . 1.500(5) ?
C22 H22A . 0.9600 ?
C22 H22B . 0.9600 ?
C22 H22C . 0.9600 ?
C23 N7 . 1.149(4) ?
C23 S2 . 1.620(4) ?
C24 N8 . 1.140(4) ?
C24 S1 . 1.621(4) ?
Cd1 N8 . 2.185(3) ?
Cd1 N7 . 2.201(3) ?
Cd1 N3 . 2.382(3) ?
Cd1 N4 . 2.392(3) ?
Cd1 N1 . 2.428(3) ?
Cd1 N6 . 2.428(3) ?
N1 N2 . 1.366(4) ?
N5 N6 . 1.371(4) ?

loop_
_geom_torsion_atom_site_label_1
_geom_torsion_atom_site_label_2
_geom_torsion_atom_site_label_3
_geom_torsion_atom_site_label_4
_geom_torsion_site_symmetry_1
_geom_torsion_site_symmetry_2
_geom_torsion_site_symmetry_3
_geom_torsion_site_symmetry_4
_geom_torsion
_geom_torsion_publ_flag
N1 C2 C3 C4 . . . . 0.5(5) ?
C1 C2 C3 C4 . . . . -179.7(4) ?
C2 C3 C4 N2 . . . . 0.1(5) ?
C2 C3 C4 C5 . . . . -178.7(4) ?
N3 C6 C7 C8 . . . . -0.8(6) ?
N2 C6 C7 C8 . . . . -178.8(3) ?
C6 C7 C8 C9 . . . . -0.3(6) ?
C7 C8 C9 C10 . . . . 1.2(6) ?
C7 C8 C9 C14 . . . . -179.0(4) ?
C8 C9 C10 N3 . . . . -1.1(5) ?
C14 C9 C10 N3 . . . . 179.1(3) ?
C8 C9 C10 C11 . . . . 177.9(3) ?
C14 C9 C10 C11 . . . . -1.9(5) ?
N3 C10 C11 N4 . . . . 2.1(5) ?
C9 C10 C11 N4 . . . . -177.0(3) ?
N3 C10 C11 C12 . . . . -177.3(3) ?
C9 C10 C11 C12 . . . . 3.6(5) ?
N4 C11 C12 C15 . . . . -2.4(5) ?
C10 C11 C12 C15 . . . . 177.0(3) ?
N4 C11 C12 C13 . . . . 178.7(3) ?
C10 C11 C12 C13 . . . . -1.9(5) ?
C11 C12 C13 C14 . . . . -1.6(6) ?
C15 C12 C13 C14 . . . . 179.6(4) ?
C12 C13 C14 C9 . . . . 3.3(6) ?
C8 C9 C14 C13 . . . . 178.7(4) ?
C10 C9 C14 C13 . . . . -1.6(6) ?
C11 C12 C15 C16 . . . . 2.4(5) ?
C13 C12 C15 C16 . . . . -178.7(3) ?
C12 C15 C16 C17 . . . . -0.9(5) ?
C15 C16 C17 N4 . . . . -0.8(5) ?
C15 C16 C17 N5 . . . . 179.0(3) ?
N5 C19 C20 C21 . . . . 0.1(4) ?
C18 C19 C20 C21 . . . . -179.0(4) ?
C19 C20 C21 N6 . . . . 0.7(5) ?
C19 C20 C21 C22 . . . . 178.4(4) ?
C3 C2 N1 N2 . . . . -0.8(4) ?
C1 C2 N1 N2 . . . . 179.3(3) ?
C3 C2 N1 Cd1 . . . . 153.5(3) ?
C1 C2 N1 Cd1 . . . . -26.3(5) ?
N8 Cd1 N1 C2 . . . . 74.0(4) ?
N7 Cd1 N1 C2 . . . . -51.0(3) ?
N3 Cd1 N1 C2 . . . . -165.4(4) ?
N4 Cd1 N1 C2 . . . . -175.5(3) ?
N6 Cd1 N1 C2 . . . . 18.2(5) ?
N8 Cd1 N1 N2 . . . . -134.0(3) ?
N7 Cd1 N1 N2 . . . . 101.0(3) ?
N3 Cd1 N1 N2 . . . . -13.4(2) ?
N4 Cd1 N1 N2 . . . . -23.5(3) ?
N6 Cd1 N1 N2 . . . . 170.2(3) ?
C2 N1 N2 C4 . . . . 0.9(4) ?
Cd1 N1 N2 C4 . . . . -158.1(2) ?
C2 N1 N2 C6 . . . . 179.5(3) ?
Cd1 N1 N2 C6 . . . . 20.6(4) ?
C3 C4 N2 N1 . . . . -0.6(4) ?
C5 C4 N2 N1 . . . . 178.2(4) ?
C3 C4 N2 C6 . . . . -179.0(3) ?
C5 C4 N2 C6 . . . . -0.1(6) ?
N3 C6 N2 N1 . . . . -15.2(4) ?
C7 C6 N2 N1 . . . . 163.0(3) ?
N3 C6 N2 C4 . . . . 163.0(4) ?
C7 C6 N2 C4 . . . . -18.8(6) ?
C7 C6 N3 C10 . . . . 0.9(5) ?
N2 C6 N3 C10 . . . . 179.1(3) ?
C7 C6 N3 Cd1 . . . . -175.6(3) ?
N2 C6 N3 Cd1 . . . . 2.6(4) ?
C9 C10 N3 C6 . . . . 0.1(5) ?
C11 C10 N3 C6 . . . . -178.9(3) ?
C9 C10 N3 Cd1 . . . . 176.8(2) ?
C11 C10 N3 Cd1 . . . . -2.2(4) ?
N8 Cd1 N3 C6 . . . . 77.8(3) ?
N7 Cd1 N3 C6 . . . . -67.6(3) ?
N4 Cd1 N3 C6 . . . . 177.7(3) ?
N1 Cd1 N3 C6 . . . . 5.6(3) ?
N6 Cd1 N3 C6 . . . . -176.1(2) ?
N8 Cd1 N3 C10 . . . . -98.7(2) ?
N7 Cd1 N3 C10 . . . . 115.9(2) ?
N4 Cd1 N3 C10 . . . . 1.3(2) ?
N1 Cd1 N3 C10 . . . . -170.9(3) ?
N6 Cd1 N3 C10 . . . . 7.4(3) ?
N5 C17 N4 C11 . . . . -178.9(3) ?
C16 C17 N4 C11 . . . . 0.9(5) ?
N5 C17 N4 Cd1 . . . . 3.4(4) ?
C16 C17 N4 Cd1 . . . . -176.7(2) ?
C12 C11 N4 C17 . . . . 0.8(5) ?
C10 C11 N4 C17 . . . . -178.7(3) ?
C12 C11 N4 Cd1 . . . . 178.5(2) ?
C10 C11 N4 Cd1 . . . . -0.9(4) ?
N8 Cd1 N4 C17 . . . . -71.1(3) ?
N7 Cd1 N4 C17 . . . . 76.9(3) ?
N3 Cd1 N4 C17 . . . . 177.5(3) ?
N1 Cd1 N4 C17 . . . . -172.7(2) ?
N6 Cd1 N4 C17 . . . . 2.4(3) ?
N8 Cd1 N4 C11 . . . . 111.2(2) ?
N7 Cd1 N4 C11 . . . . -100.8(2) ?
N3 Cd1 N4 C11 . . . . -0.2(2) ?
N1 Cd1 N4 C11 . . . . 9.6(3) ?
N6 Cd1 N4 C11 . . . . -175.3(3) ?
C20 C19 N5 N6 . . . . -0.8(4) ?
C18 C19 N5 N6 . . . . 178.3(4) ?
C20 C19 N5 C17 . . . . -172.4(3) ?
C18 C19 N5 C17 . . . . 6.7(7) ?
N4 C17 N5 N6 . . . . -11.0(4) ?
C16 C17 N5 N6 . . . . 169.1(3) ?
N4 C17 N5 C19 . . . . 160.0(4) ?
C16 C17 N5 C19 . . . . -19.9(6) ?
C20 C21 N6 N5 . . . . -1.2(5) ?
C22 C21 N6 N5 . . . . -179.2(4) ?
C20 C21 N6 Cd1 . . . . 155.8(3) ?
C22 C21 N6 Cd1 . . . . -22.2(6) ?
C19 N5 N6 C21 . . . . 1.3(4) ?
C17 N5 N6 C21 . . . . 174.3(3) ?
C19 N5 N6 Cd1 . . . . -159.6(2) ?
C17 N5 N6 Cd1 . . . . 13.4(4) ?
N8 Cd1 N6 C21 . . . . -50.1(4) ?
N7 Cd1 N6 C21 . . . . 74.4(4) ?
N3 Cd1 N6 C21 . . . . -169.3(3) ?
N4 Cd1 N6 C21 . . . . -163.0(4) ?
N1 Cd1 N6 C21 . . . . 6.1(6) ?
N8 Cd1 N6 N5 . . . . 104.8(3) ?
N7 Cd1 N6 N5 . . . . -130.7(3) ?
N3 Cd1 N6 N5 . . . . -14.4(3) ?
N4 Cd1 N6 N5 . . . . -8.1(2) ?
N1 Cd1 N6 N5 . . . . 161.1(3) ?
S2 C23 N7 Cd1 . . . . -89(8) ?
N8 Cd1 N7 C23 . . . . -97.1(19) ?
N3 Cd1 N7 C23 . . . . 44.7(19) ?
N4 Cd1 N7 C23 . . . . 120.5(19) ?
N1 Cd1 N7 C23 . . . . -16.3(19) ?
N6 Cd1 N7 C23 . . . . -178.2(19) ?
S1 C24 N8 Cd1 . . . . -151(9) ?
N7 Cd1 N8 C24 . . . . -72(2) ?
N3 Cd1 N8 C24 . . . . 149(2) ?
N4 Cd1 N8 C24 . . . . 74(2) ?
N1 Cd1 N8 C24 . . . . -151(2) ?
N6 Cd1 N8 C24 . . . . 13(2) ?
